data_7224274
loop_
_publ_author_name
'Imani Shakibaei, Ghazaleh'
'Bazgir, Ayoob'

_publ_section_title
;
 A highly efficient one-pot synthesis of indenopyridine-fused spirocyclic
 systems
;
_journal_name_full 'RSC Adv.'
_journal_paper_doi 10.1039/C6RA00869K
_journal_year 2016
_chemical_formula_sum 'C26 H16 N6 O2'
_chemical_formula_weight 444.45
_chemical_name_systematic
; 
 ? 
;
_space_group_IT_number 2
_symmetry_cell_setting triclinic
_symmetry_space_group_name_Hall '-P 1'
_symmetry_space_group_name_H-M 'P -1'
_atom_sites_solution_hydrogens geom
_atom_sites_solution_primary direct
_atom_sites_solution_secondary difmap
_audit_creation_method SHELXL-97
_audit_update_record
;
2015-11-18 deposited with the CCDC.
2016-02-16 downloaded from the CCDC.
;
_cell_angle_alpha 87.946(12)
_cell_angle_beta 72.447(11)
_cell_angle_gamma 85.708(12)
_cell_formula_units_Z 2
_cell_length_a 8.0008(11)
_cell_length_b 11.6372(18)
_cell_length_c 12.3753(18)
_cell_measurement_reflns_used 12057
_cell_measurement_temperature 298(2)
_cell_measurement_theta_max 29.28
_cell_measurement_theta_min 1.73
_cell_volume 1095.4(3)
_computing_cell_refinement 'X-Area 1.31 (Stoe & Cie GmbH, 2005)'
_computing_data_collection 'X-Area 1.31 (Stoe & Cie GmbH, 2005)'
_computing_data_reduction 'X-Area 1.31 (Stoe & Cie GmbH, 2005)'
_computing_molecular_graphics 'ORTEP-3 for Windows (Farrugia, 1997)'
_computing_publication_material 'WinGX (Farrugia, 1999)'
_computing_structure_refinement 'SHELXL-97 (Sheldrick, 1997)'
_computing_structure_solution 'SHELXS-97 (Sheldrick, 1990)'
_diffrn_ambient_temperature 298(2)
_diffrn_detector_area_resol_mean '0.15 mm'
_diffrn_measured_fraction_theta_full 0.975
_diffrn_measured_fraction_theta_max 0.975
_diffrn_measurement_device_type 'STOE IPDS II'
_diffrn_measurement_method 'rotation method'
_diffrn_radiation_monochromator graphite
_diffrn_radiation_source 'fine-focus sealed tube'
_diffrn_radiation_type MoK\a
_diffrn_radiation_wavelength 0.71073
_diffrn_reflns_av_R_equivalents 0.1227
_diffrn_reflns_av_sigmaI/netI 0.1492
_diffrn_reflns_limit_h_max 10
_diffrn_reflns_limit_h_min -10
_diffrn_reflns_limit_k_max 15
_diffrn_reflns_limit_k_min -14
_diffrn_reflns_limit_l_max 16
_diffrn_reflns_limit_l_min -16
_diffrn_reflns_number 12057
_diffrn_reflns_theta_full 29.28
_diffrn_reflns_theta_max 29.28
_diffrn_reflns_theta_min 1.73
_diffrn_standards_number 0
_exptl_absorpt_coefficient_mu 0.090
_exptl_absorpt_correction_type none
_exptl_crystal_colour Yellow
_exptl_crystal_density_diffrn 1.347
_exptl_crystal_density_method 'not measured'
_exptl_crystal_description Plate
_exptl_crystal_F_000 460
_exptl_crystal_size_max 0.16
_exptl_crystal_size_mid 0.15
_exptl_crystal_size_min 0.13
_refine_diff_density_max 0.263
_refine_diff_density_min -0.247
_refine_diff_density_rms 0.046
_refine_ls_extinction_method none
_refine_ls_goodness_of_fit_ref 1.038
_refine_ls_hydrogen_treatment mixed
_refine_ls_matrix_type full
_refine_ls_number_parameters 319
_refine_ls_number_reflns 5821
_refine_ls_number_restraints 0
_refine_ls_restrained_S_all 1.038
_refine_ls_R_factor_all 0.2178
_refine_ls_R_factor_gt 0.0955
_refine_ls_shift/su_max 0.014
_refine_ls_shift/su_mean 0.001
_refine_ls_structure_factor_coef Fsqd
_refine_ls_weighting_details 'calc w=1/[\s^2^(Fo^2^)+(0.0726P)^2^+0.0218P] where P=(Fo^2^+2Fc^2^)/3'
_refine_ls_weighting_scheme calc
_refine_ls_wR_factor_gt 0.1727
_refine_ls_wR_factor_ref 0.2158
_reflns_number_gt 2429
_reflns_number_total 5821
_reflns_threshold_expression >2sigma(I)
_cod_data_source_file c6ra00869k2.cif
_cod_data_source_block added_by_encifer
_cod_depositor_comments
;
The following automatic conversions were performed:

'_symmetry_cell_setting' value 'Triclinic' changed to 'triclinic'
according to
/usr/data/users/saulius/crontab/automatic-downloads/rss-feeds/RSC/lib/dictionaries/cif_core.dic
dictionary named 'cif_core.dic' version 2.4.2 from 2011-04-26.

'_exptl_absorpt_correction_type' value 'None' changed to 'none'
according to
/usr/data/users/saulius/crontab/automatic-downloads/rss-feeds/RSC/lib/dictionaries/cif_core.dic
dictionary named 'cif_core.dic' version 2.4.2 from 2011-04-26.

Automatic conversion script
Id: cif_fix_values 4268 2015-11-12 08:31:59Z antanas 
;
_cod_original_sg_symbol_H-M P-1
_cod_database_code 7224274

loop_
_symmetry_equiv_pos_as_xyz
'x, y, z'
'-x, -y, -z'

loop_
_atom_site_label
_atom_site_type_symbol
_atom_site_fract_x
_atom_site_fract_y
_atom_site_fract_z
_atom_site_U_iso_or_equiv
_atom_site_adp_type
_atom_site_occupancy
_atom_site_symmetry_multiplicity
_atom_site_calc_flag
_atom_site_refinement_flags
C1 C -0.1621(5) 0.1724(3) 0.9479(3) 0.0501(9) Uani 1 1 d .
C2 C -0.2378(6) 0.1705(4) 1.0633(3) 0.0673(12) Uani 1 1 d .
H2 H -0.2836 0.1043 1.1017 0.081 Uiso 1 1 calc R
C3 C -0.2428(7) 0.2726(5) 1.1201(3) 0.0758(14) Uani 1 1 d .
H3 H -0.2922 0.2737 1.1984 0.091 Uiso 1 1 calc R
C4 C -0.1779(6) 0.3712(5) 1.0653(4) 0.0744(14) Uani 1 1 d .
H4 H -0.1851 0.4377 1.1065 0.089 Uiso 1 1 calc R
C5 C -0.1002(5) 0.3727(4) 0.9469(3) 0.0593(11) Uani 1 1 d .
H5 H -0.0547 0.4389 0.9082 0.071 Uiso 1 1 calc R
C6 C -0.0949(5) 0.2712(3) 0.8910(3) 0.0444(9) Uani 1 1 d .
C7 C -0.0227(4) 0.2468(3) 0.7660(3) 0.0385(8) Uani 1 1 d .
C8 C -0.0552(4) 0.1163(3) 0.7641(3) 0.0409(8) Uani 1 1 d .
C9 C -0.1972(7) -0.0332(4) 0.9011(4) 0.0705(13) Uani 1 1 d .
H9A H -0.0967 -0.0875 0.8818 0.085 Uiso 1 1 calc R
H9B H -0.2770 -0.0510 0.8606 0.085 Uiso 1 1 calc R
H9C H -0.2552 -0.0377 0.9811 0.085 Uiso 1 1 calc R
C10 C 0.1721(4) 0.2662(3) 0.7136(3) 0.0389(8) Uani 1 1 d .
H10 H 0.1938 0.3433 0.7335 0.047 Uiso 1 1 calc R
C11 C 0.3007(5) 0.1772(3) 0.7474(3) 0.0468(9) Uani 1 1 d .
C12 C 0.4483(4) 0.1537(3) 0.6438(3) 0.0439(9) Uani 1 1 d .
C13 C 0.6056(5) 0.0896(4) 0.6327(3) 0.0561(10) Uani 1 1 d .
H13 H 0.6303 0.0551 0.6956 0.067 Uiso 1 1 calc R
C14 C 0.7235(5) 0.0784(4) 0.5269(4) 0.0612(11) Uani 1 1 d .
H14 H 0.8300 0.0360 0.5176 0.073 Uiso 1 1 calc R
C15 C 0.6861(6) 0.1292(4) 0.4342(4) 0.0632(12) Uani 1 1 d .
H15 H 0.7690 0.1217 0.3632 0.076 Uiso 1 1 calc R
C16 C 0.5280(5) 0.1913(4) 0.4439(3) 0.0566(10) Uani 1 1 d .
H16 H 0.5040 0.2252 0.3805 0.068 Uiso 1 1 calc R
C17 C 0.4064(5) 0.2017(3) 0.5504(3) 0.0418(8) Uani 1 1 d .
C18 C 0.2278(5) 0.2571(3) 0.5871(3) 0.0387(8) Uani 1 1 d .
C19 C 0.1125(5) 0.2828(3) 0.5287(3) 0.0395(8) Uani 1 1 d .
C20 C 0.1581(5) 0.2505(3) 0.4115(3) 0.0520(10) Uani 1 1 d .
C21 C -0.0670(5) 0.3302(3) 0.5884(3) 0.0394(8) Uani 1 1 d .
C22 C -0.1726(5) 0.3904(3) 0.5321(3) 0.0448(9) Uani 1 1 d .
C23 C -0.1172(5) 0.4171(3) 0.4137(3) 0.0480(9) Uani 1 1 d .
C24 C -0.3422(6) 0.4387(4) 0.5933(4) 0.0648(12) Uani 1 1 d .
C25 C -0.6858(12) 0.3409(8) 1.0742(7) 0.110(2) Uani 1 1 d .
H25A H -0.642(12) 0.279(8) 1.123(7) 0.21(4) Uiso 1 1 d .
H25B H -0.671(9) 0.406(6) 1.109(5) 0.11(3) Uiso 1 1 d .
H25C H -0.804(13) 0.338(7) 1.072(7) 0.19(4) Uiso 1 1 d .
C26 C -0.5689(7) 0.3461(5) 0.9617(5) 0.0787(14) Uani 1 1 d .
N1 N -0.1409(4) 0.0828(3) 0.8706(2) 0.0499(8) Uani 1 1 d .
N2 N 0.1994(6) 0.2185(4) 0.3214(3) 0.0816(13) Uani 1 1 d .
N3 N -0.0792(5) 0.4429(3) 0.3203(3) 0.0680(10) Uani 1 1 d .
N4 N -0.4775(6) 0.4779(5) 0.6423(4) 0.1147(19) Uani 1 1 d .
N5 N -0.1218(4) 0.3145(3) 0.7005(2) 0.0446(7) Uani 1 1 d .
H5B H -0.2226 0.3463 0.7371 0.053 Uiso 1 1 calc R
N6 N -0.4763(7) 0.3513(5) 0.8735(4) 0.120(2) Uani 1 1 d .
O1 O -0.0118(3) 0.0563(2) 0.6807(2) 0.0531(7) Uani 1 1 d .
O2 O 0.2786(4) 0.1345(3) 0.8401(2) 0.0728(9) Uani 1 1 d .

loop_
_atom_site_aniso_label
_atom_site_aniso_U_11
_atom_site_aniso_U_22
_atom_site_aniso_U_33
_atom_site_aniso_U_23
_atom_site_aniso_U_13
_atom_site_aniso_U_12
C1 0.047(2) 0.064(3) 0.0371(19) 0.0033(17) -0.0108(16) -0.0010(18)
C2 0.073(3) 0.079(3) 0.044(2) 0.009(2) -0.006(2) -0.017(2)
C3 0.083(4) 0.100(4) 0.036(2) -0.005(2) -0.002(2) -0.013(3)
C4 0.072(3) 0.090(4) 0.056(3) -0.025(2) -0.008(2) -0.007(3)
C5 0.056(3) 0.070(3) 0.048(2) -0.007(2) -0.0098(18) 0.000(2)
C6 0.040(2) 0.057(2) 0.0328(18) -0.0008(16) -0.0064(15) 0.0004(17)
C7 0.0366(19) 0.041(2) 0.0344(17) 0.0025(14) -0.0068(14) -0.0008(15)
C8 0.0310(18) 0.051(2) 0.0388(19) 0.0047(16) -0.0098(14) 0.0014(15)
C9 0.086(4) 0.060(3) 0.064(3) 0.013(2) -0.017(2) -0.020(2)
C10 0.042(2) 0.0395(19) 0.0347(17) 0.0031(14) -0.0114(14) -0.0032(15)
C11 0.044(2) 0.057(2) 0.044(2) 0.0073(17) -0.0194(16) -0.0073(17)
C12 0.036(2) 0.047(2) 0.048(2) 0.0039(16) -0.0109(16) -0.0048(16)
C13 0.046(2) 0.064(3) 0.062(2) 0.0035(19) -0.0225(19) -0.0003(19)
C14 0.040(2) 0.063(3) 0.077(3) -0.006(2) -0.015(2) 0.0055(19)
C15 0.046(2) 0.078(3) 0.056(2) -0.010(2) -0.0016(18) 0.006(2)
C16 0.050(2) 0.070(3) 0.044(2) 0.0021(18) -0.0068(17) 0.003(2)
C17 0.040(2) 0.042(2) 0.0413(19) 0.0005(15) -0.0096(15) -0.0001(15)
C18 0.041(2) 0.0366(18) 0.0358(17) 0.0037(14) -0.0077(14) -0.0035(14)
C19 0.045(2) 0.0392(19) 0.0324(17) 0.0040(14) -0.0102(15) -0.0006(15)
C20 0.055(2) 0.058(2) 0.042(2) 0.0049(18) -0.0163(17) 0.0054(19)
C21 0.041(2) 0.0357(18) 0.0426(19) 0.0018(14) -0.0148(15) -0.0043(15)
C22 0.044(2) 0.045(2) 0.050(2) 0.0024(16) -0.0218(17) -0.0015(16)
C23 0.053(2) 0.044(2) 0.054(2) 0.0032(17) -0.0269(18) -0.0005(17)
C24 0.054(3) 0.077(3) 0.064(3) 0.009(2) -0.023(2) 0.012(2)
C25 0.096(6) 0.112(6) 0.093(5) 0.017(4) 0.011(4) 0.005(4)
C26 0.055(3) 0.090(4) 0.078(3) 0.010(3) -0.004(3) 0.002(2)
N1 0.057(2) 0.0489(19) 0.0410(17) 0.0064(14) -0.0099(14) -0.0078(15)
N2 0.099(3) 0.099(3) 0.043(2) -0.0130(19) -0.0204(19) 0.015(2)
N3 0.086(3) 0.069(2) 0.054(2) 0.0111(17) -0.0309(19) 0.000(2)
N4 0.067(3) 0.158(5) 0.104(3) 0.014(3) -0.017(3) 0.048(3)
N5 0.0376(17) 0.0509(18) 0.0402(16) 0.0029(13) -0.0067(12) 0.0057(13)
N6 0.075(3) 0.181(6) 0.085(3) 0.011(3) -0.003(3) 0.020(3)
O1 0.0566(17) 0.0537(16) 0.0458(15) -0.0072(12) -0.0099(12) -0.0023(12)
O2 0.0560(19) 0.107(2) 0.0513(17) 0.0274(15) -0.0158(13) 0.0067(16)

loop_
_atom_type_symbol
_atom_type_description
_atom_type_scat_dispersion_real
_atom_type_scat_dispersion_imag
_atom_type_scat_source
C C 0.0033 0.0016 'International Tables Vol C Tables 4.2.6.8 and 6.1.1.4'
H H 0.0000 0.0000 'International Tables Vol C Tables 4.2.6.8 and 6.1.1.4'
N N 0.0061 0.0033 'International Tables Vol C Tables 4.2.6.8 and 6.1.1.4'
O O 0.0106 0.0060 'International Tables Vol C Tables 4.2.6.8 and 6.1.1.4'

loop_
_geom_angle_atom_site_label_1
_geom_angle_atom_site_label_2
_geom_angle_atom_site_label_3
_geom_angle
C2 C1 C6 121.4(4)
C2 C1 N1 128.5(4)
C6 C1 N1 110.0(3)
C1 C2 C3 116.8(4)
C1 C2 H2 121.6
C3 C2 H2 121.6
C4 C3 C2 122.6(4)
C4 C3 H3 118.7
C2 C3 H3 118.7
C3 C4 C5 120.4(4)
C3 C4 H4 119.8
C5 C4 H4 119.8
C6 C5 C4 116.8(4)
C6 C5 H5 121.6
C4 C5 H5 121.6
C5 C6 C1 122.0(3)
C5 C6 C7 128.9(3)
C1 C6 C7 109.1(3)
N5 C7 C6 111.6(3)
N5 C7 C10 108.3(3)
C6 C7 C10 114.9(3)
N5 C7 C8 110.0(3)
C6 C7 C8 101.2(3)
C10 C7 C8 110.6(3)
O1 C8 N1 126.2(3)
O1 C8 C7 125.6(3)
N1 C8 C7 108.2(3)
N1 C9 H9A 109.5
N1 C9 H9B 109.5
H9A C9 H9B 109.5
N1 C9 H9C 109.5
H9A C9 H9C 109.5
H9B C9 H9C 109.5
C18 C10 C7 111.7(3)
C18 C10 C11 102.5(3)
C7 C10 C11 115.6(3)
C18 C10 H10 108.9
C7 C10 H10 108.9
C11 C10 H10 108.9
O2 C11 C12 128.1(3)
O2 C11 C10 125.3(3)
C12 C11 C10 106.5(3)
C17 C12 C13 121.5(3)
C17 C12 C11 109.8(3)
C13 C12 C11 128.6(3)
C14 C13 C12 118.3(4)
C14 C13 H13 120.9
C12 C13 H13 120.9
C13 C14 C15 120.6(4)
C13 C14 H14 119.7
C15 C14 H14 119.7
C14 C15 C16 121.6(4)
C14 C15 H15 119.2
C16 C15 H15 119.2
C15 C16 C17 118.3(4)
C15 C16 H16 120.8
C17 C16 H16 120.8
C16 C17 C12 119.5(3)
C16 C17 C18 131.2(3)
C12 C17 C18 109.3(3)
C19 C18 C17 130.4(3)
C19 C18 C10 120.7(3)
C17 C18 C10 108.2(3)
C18 C19 C20 119.4(3)
C18 C19 C21 119.8(3)
C20 C19 C21 120.3(3)
N2 C20 C19 175.4(4)
N5 C21 C22 121.2(3)
N5 C21 C19 116.5(3)
C22 C21 C19 122.3(3)
C21 C22 C24 120.5(3)
C21 C22 C23 123.9(3)
C24 C22 C23 115.4(3)
N3 C23 C22 176.5(4)
N4 C24 C22 179.5(6)
C26 C25 H25A 112(5)
C26 C25 H25B 106(4)
H25A C25 H25B 99(7)
C26 C25 H25C 110(5)
H25A C25 H25C 117(7)
H25B C25 H25C 112(7)
N6 C26 C25 179.3(9)
C8 N1 C1 111.4(3)
C8 N1 C9 123.8(3)
C1 N1 C9 124.8(3)
C21 N5 C7 124.8(3)
C21 N5 H5B 117.6
C7 N5 H5B 117.6

loop_
_geom_bond_atom_site_label_1
_geom_bond_atom_site_label_2
_geom_bond_distance
C1 C2 1.373(5)
C1 C6 1.383(5)
C1 N1 1.407(5)
C2 C3 1.395(7)
C2 H2 0.9300
C3 C4 1.366(7)
C3 H3 0.9300
C4 C5 1.409(6)
C4 H4 0.9300
C5 C6 1.382(5)
C5 H5 0.9300
C6 C7 1.508(4)
C7 N5 1.468(4)
C7 C10 1.528(5)
C7 C8 1.561(5)
C8 O1 1.214(4)
C8 N1 1.348(4)
C9 N1 1.456(5)
C9 H9A 0.9600
C9 H9B 0.9600
C9 H9C 0.9600
C10 C18 1.498(4)
C10 C11 1.541(5)
C10 H10 0.9800
C11 O2 1.203(4)
C11 C12 1.475(5)
C12 C17 1.386(5)
C12 C13 1.386(5)
C13 C14 1.368(5)
C13 H13 0.9300
C14 C15 1.374(6)
C14 H14 0.9300
C15 C16 1.383(6)
C15 H15 0.9300
C16 C17 1.385(5)
C16 H16 0.9300
C17 C18 1.468(5)
C18 C19 1.345(5)
C19 C20 1.442(5)
C19 C21 1.477(5)
C20 N2 1.132(4)
C21 N5 1.334(4)
C21 C22 1.386(5)
C22 C24 1.424(6)
C22 C23 1.427(5)
C23 N3 1.138(5)
C24 N4 1.139(6)
C25 C26 1.426(8)
C25 H25A 1.03(9)
C25 H25B 0.92(6)
C25 H25C 0.95(9)
C26 N6 1.122(6)
N5 H5B 0.8600

loop_
_geom_torsion_atom_site_label_1
_geom_torsion_atom_site_label_2
_geom_torsion_atom_site_label_3
_geom_torsion_atom_site_label_4
_geom_torsion
C6 C1 C2 C3 -0.3(6)
N1 C1 C2 C3 -179.6(4)
C1 C2 C3 C4 0.6(8)
C2 C3 C4 C5 -0.7(8)
C3 C4 C5 C6 0.4(7)
C4 C5 C6 C1 -0.1(6)
C4 C5 C6 C7 179.4(4)
C2 C1 C6 C5 0.0(6)
N1 C1 C6 C5 179.4(3)
C2 C1 C6 C7 -179.5(4)
N1 C1 C6 C7 -0.1(4)
C5 C6 C7 N5 -64.5(5)
C1 C6 C7 N5 115.0(3)
C5 C6 C7 C10 59.3(5)
C1 C6 C7 C10 -121.2(3)
C5 C6 C7 C8 178.5(4)
C1 C6 C7 C8 -2.0(4)
N5 C7 C8 O1 64.7(4)
C6 C7 C8 O1 -177.1(3)
C10 C7 C8 O1 -54.9(4)
N5 C7 C8 N1 -114.6(3)
C6 C7 C8 N1 3.5(4)
C10 C7 C8 N1 125.8(3)
N5 C7 C10 C18 -46.1(3)
C6 C7 C10 C18 -171.7(3)
C8 C7 C10 C18 74.5(3)
N5 C7 C10 C11 -162.8(3)
C6 C7 C10 C11 71.6(4)
C8 C7 C10 C11 -42.2(4)
C18 C10 C11 O2 -160.3(4)
C7 C10 C11 O2 -38.5(5)
C18 C10 C11 C12 17.8(4)
C7 C10 C11 C12 139.6(3)
O2 C11 C12 C17 167.2(4)
C10 C11 C12 C17 -10.8(4)
O2 C11 C12 C13 -9.7(7)
C10 C11 C12 C13 172.3(4)
C17 C12 C13 C14 2.7(6)
C11 C12 C13 C14 179.3(4)
C12 C13 C14 C15 -0.2(6)
C13 C14 C15 C16 -1.2(7)
C14 C15 C16 C17 0.1(7)
C15 C16 C17 C12 2.3(6)
C15 C16 C17 C18 -177.4(4)
C13 C12 C17 C16 -3.8(6)
C11 C12 C17 C16 179.1(4)
C13 C12 C17 C18 176.0(4)
C11 C12 C17 C18 -1.2(4)
C16 C17 C18 C19 22.5(7)
C12 C17 C18 C19 -157.2(4)
C16 C17 C18 C10 -167.1(4)
C12 C17 C18 C10 13.2(4)
C7 C10 C18 C19 28.4(4)
C11 C10 C18 C19 152.8(3)
C7 C10 C18 C17 -143.1(3)
C11 C10 C18 C17 -18.8(4)
C17 C18 C19 C20 2.4(6)
C10 C18 C19 C20 -167.0(3)
C17 C18 C19 C21 174.7(3)
C10 C18 C19 C21 5.3(5)
C18 C19 C20 N2 37(6)
C21 C19 C20 N2 -135(6)
C18 C19 C21 N5 -18.7(5)
C20 C19 C21 N5 153.5(3)
C18 C19 C21 C22 159.7(3)
C20 C19 C21 C22 -28.1(5)
N5 C21 C22 C24 0.9(6)
C19 C21 C22 C24 -177.5(4)
N5 C21 C22 C23 175.5(4)
C19 C21 C22 C23 -2.9(6)
C21 C22 C23 N3 -156(7)
C24 C22 C23 N3 19(8)
C21 C22 C24 N4 99(61)
C23 C22 C24 N4 -76(61)
O1 C8 N1 C1 176.8(3)
C7 C8 N1 C1 -3.9(4)
O1 C8 N1 C9 -0.8(6)
C7 C8 N1 C9 178.5(3)
C2 C1 N1 C8 -178.1(4)
C6 C1 N1 C8 2.6(4)
C2 C1 N1 C9 -0.5(6)
C6 C1 N1 C9 -179.8(4)
C22 C21 N5 C7 176.6(3)
C19 C21 N5 C7 -5.0(5)
C6 C7 N5 C21 164.7(3)
C10 C7 N5 C21 37.2(4)
C8 C7 N5 C21 -83.8(4)
